data_7204942
loop_
_publ_author_name
'Yamamoto, Hiroshi M.'
'Maeda, Ryoko'
'Yamaura, Jun-Ichi'
'Kato, Reizo'

_publ_contact_author
;
    ENTER NAME
 ENTER ADDRESS
;
_publ_section_title
;
 Structural and physical properties of conducting cation radical salts
 containing supramolecular assemblies based on p-bis(iodoethynyl)benzene
 derivatives
;
_journal_issue 4
_journal_name_full 'Journal of Materials Chemistry'
_journal_page_first 1034
_journal_paper_doi 10.1039/b008170l
_journal_volume 11
_journal_year 2001
_chemical_formula_sum 'C40 H24 Br F4 I2 S24'
_chemical_formula_weight 1683.78
_space_group_IT_number 2
_symmetry_cell_setting triclinic
_symmetry_Int_Tables_number 2
_symmetry_space_group_name_Hall '-P 1'
_symmetry_space_group_name_H-M 'P -1'
_atom_sites_solution_primary direct
_atom_sites_solution_secondary 'Fourier difference'
_audit_creation_date 'Fri Dec 25 06:57:19 1998'
_audit_creation_method 'from TEXRAY.INF file'
_cell_angle_alpha 105.250(4)
_cell_angle_beta 112.817(5)
_cell_angle_gamma 82.455(4)
_cell_formula_units_Z 2
_cell_length_a 13.180(1)
_cell_length_b 19.128(2)
_cell_length_c 12.4640(6)
_cell_measurement_reflns_used 0
_cell_measurement_temperature 293.2
_cell_measurement_theta_max 0.0
_cell_measurement_theta_min 0.0
_cell_volume 2792.9(4)
_computing_cell_refinement 'MXC Diffractometer Control'
_computing_data_collection 'MXC Diffractometer Control'
_computing_data_reduction teXsan
_computing_publication_material teXsan
_computing_structure_refinement teXsan
_diffrn_ambient_temperature 293.2
_diffrn_measurement_device 'Mac Sciecne DIP320'
_diffrn_orient_matrix_UB_11 0.00000
_diffrn_orient_matrix_UB_12 0.00000
_diffrn_orient_matrix_UB_13 0.00000
_diffrn_orient_matrix_UB_21 0.00000
_diffrn_orient_matrix_UB_22 0.00000
_diffrn_orient_matrix_UB_23 0.00000
_diffrn_orient_matrix_UB_31 0.00000
_diffrn_orient_matrix_UB_32 0.00000
_diffrn_orient_matrix_UB_33 0.00000
_diffrn_radiation_detector 'Imaging Plate'
_diffrn_radiation_monochromator graphite
_diffrn_radiation_source 'Mac Science rotating anode'
_diffrn_radiation_type 'Mo K\a'
_diffrn_radiation_wavelength 0.7107
_diffrn_reflns_av_R_equivalents 0.000
_diffrn_reflns_av_sigmaI/netI 0.080
_diffrn_reflns_limit_h_max 16
_diffrn_reflns_limit_h_min -18
_diffrn_reflns_limit_k_max 25
_diffrn_reflns_limit_k_min -26
_diffrn_reflns_limit_l_max 15
_diffrn_reflns_limit_l_min 0
_diffrn_reflns_number 23512
_diffrn_reflns_reduction_process 'Lp corrections applied'
_diffrn_reflns_theta_max 0.00
_diffrn_reflns_theta_min 0.00
_diffrn_standards_decay_% 0.00
_diffrn_standards_interval_count 0
_diffrn_standards_number 0
_exptl_absorpt_coefficient_mu 2.789
_exptl_absorpt_correction_type none
_exptl_crystal_colour black
_exptl_crystal_density_diffrn 2.002
_exptl_crystal_density_meas ?
_exptl_crystal_description rod
_exptl_crystal_F_000 1650.00
_exptl_crystal_size_max 0.700
_exptl_crystal_size_mid 0.150
_exptl_crystal_size_min 0.150
_refine_diff_density_max 1.07
_refine_diff_density_min -0.64
_refine_ls_extinction_method none
_refine_ls_goodness_of_fit_obs 2.157
_refine_ls_hydrogen_treatment noref
_refine_ls_matrix_type full
_refine_ls_number_constraints 0
_refine_ls_number_parameters 641
_refine_ls_number_reflns 6618
_refine_ls_number_restraints 0
_refine_ls_R_factor_obs 0.0383
_refine_ls_shift/esd_max 2.4362
_refine_ls_shift/esd_mean 0.0180
_refine_ls_structure_factor_coef F
_refine_ls_weighting_details 'w = 1/[\s^2^(Fo) + 0.00000|Fo|^2^]'
_refine_ls_weighting_scheme calc
_refine_ls_wR_factor_obs 0.0421
_reflns_number_observed 6618
_reflns_number_total 10750
_reflns_observed_criterion >3.0sigma(I)
_cod_data_source_file b008170l.txt
_cod_data_source_block ET3Br.TFBIB
_cod_depositor_comments
;
The following automatic conversions were performed:
'_atoms_sites_solution_primary' tag replaced with
'_atom_sites_solution_primary'.

'_atoms_sites_solution_secondary'
tag replaced with '_atom_sites_solution_secondary'.

Automatic conversion script
Id: cif_correct_tags 1440 2010-10-19 06:21:57Z saulius 

The following automatic conversions were performed:

'_refine_ls_weighting_scheme' value 'w = 1/[\s^2^(Fo) +
0.00000|Fo|^2^]' was changed to 'calc'. New tag
'_refine_ls_weighting_details' was created. The value of the new tag
was set to 'w = 1/[\s^2^(Fo) + 0.00000|Fo|^2^]'.

Automatic conversion script
Id: cif_fix_values 3143 2015-03-26 13:38:13Z robertas 

The following automatic conversions were performed:

'_atom_sites_solution_primary' value 'direct methods' was changed to
'direct'.

Automatic conversion script
Id: cif_fix_values 6452 2018-10-05 10:23:21Z andrius 
;
_cod_original_sg_symbol_H-M 'P -1         '
_cod_original_formula_sum 'C40 H24 Br F4 I2 S24 '
_cod_database_code 7204942

loop_
_symmetry_equiv_pos_as_xyz
x,y,z
-x,-y,-z

loop_
_atom_site_aniso_label
_atom_site_aniso_U_11
_atom_site_aniso_U_22
_atom_site_aniso_U_33
_atom_site_aniso_U_12
_atom_site_aniso_U_13
_atom_site_aniso_U_23
I(1) 0.0426(2) 0.0387(2) 0.0299(2) 0.0033(1) 0.0040(2) 0.0100(1)
I(2) 0.0399(2) 0.0430(2) 0.0302(2) 0.0019(1) 0.0045(2) 0.0089(1)
Br(1) 0.0496(3) 0.0576(3) 0.0317(4) 0.0128(2) 0.0030(3) 0.0025(2)
S(1) 0.0513(9) 0.0320(7) 0.0412(9) 0.0043(6) 0.0093(7) 0.0028(5)
S(2) 0.0622(10) 0.0303(7) 0.0418(9) 0.0088(6) 0.0141(7) 0.0069(5)
S(3) 0.0539(9) 0.0350(7) 0.0411(9) 0.0095(6) 0.0100(7) 0.0036(6)
S(4) 0.0582(9) 0.0357(7) 0.0396(9) 0.0076(6) 0.0098(7) 0.0034(6)
S(5) 0.0537(9) 0.0365(7) 0.0398(8) 0.0131(6) 0.0121(7) 0.0057(6)
S(6) 0.0533(9) 0.0362(7) 0.0383(8) 0.0083(6) 0.0122(7) 0.0014(5)
S(7) 0.066(1) 0.0375(7) 0.0459(9) 0.0037(7) 0.0164(7) -0.0013(6)
S(8) 0.066(1) 0.0496(9) 0.061(1) 0.0253(8) 0.0096(8) 0.0049(7)
S(9) 0.091(1) 0.0309(7) 0.0491(9) 0.0106(7) 0.0366(8) 0.0106(6)
S(10) 0.075(1) 0.0329(7) 0.0484(9) 0.0103(6) 0.0337(7) 0.0099(6)
S(11) 0.0669(10) 0.0281(6) 0.0438(8) 0.0061(6) 0.0259(7) 0.0042(5)
S(12) 0.0668(10) 0.0365(7) 0.0506(9) 0.0068(6) 0.0314(7) 0.0105(6)
S(13) 0.108(1) 0.0408(8) 0.0565(9) 0.0104(8) 0.0515(8) 0.0090(6)
S(14) 0.072(1) 0.0321(7) 0.0533(9) 0.0116(6) 0.0305(7) 0.0122(6)
S(15) 0.0659(10) 0.0293(6) 0.0559(9) 0.0061(6) 0.0307(7) 0.0065(6)
S(16) 0.084(1) 0.0510(9) 0.0474(9) 0.0264(8) 0.0354(8) 0.0107(7)
S(17) 0.0537(9) 0.0294(6) 0.0406(8) 0.0081(6) 0.0106(7) 0.0052(5)
S(18) 0.0525(9) 0.0313(6) 0.0379(8) 0.0027(6) 0.0092(7) 0.0025(5)
S(19) 0.0564(9) 0.0337(7) 0.0409(9) 0.0058(6) 0.0098(7) 0.0030(6)
S(20) 0.0514(9) 0.0396(7) 0.0388(9) 0.0138(6) 0.0090(7) 0.0065(6)
S(21) 0.075(1) 0.0312(7) 0.0439(8) 0.0089(6) 0.0284(7) 0.0112(5)
S(22) 0.0689(10) 0.0311(6) 0.0409(8) 0.0082(6) 0.0258(7) 0.0078(5)
S(23) 0.0700(10) 0.0377(7) 0.0427(8) 0.0107(6) 0.0296(7) 0.0097(6)
S(24) 0.085(1) 0.0290(7) 0.0429(8) 0.0060(7) 0.0267(7) 0.0088(5)
F(1) 0.049(2) 0.038(2) 0.046(2) 0.010(1) 0.006(1) 0.009(1)
F(2) 0.052(2) 0.048(2) 0.041(2) 0.002(1) 0.013(1) 0.002(1)
F(3) 0.056(2) 0.056(2) 0.036(2) 0.002(2) 0.010(1) -0.009(1)
F(4) 0.054(2) 0.042(2) 0.054(2) 0.013(1) 0.006(2) 0.004(1)
C(1) 0.043(3) 0.031(3) 0.036(3) 0.002(2) 0.014(2) 0.010(2)
C(2) 0.043(3) 0.031(3) 0.024(3) -0.002(2) 0.009(2) 0.003(2)
C(3) 0.051(3) 0.027(2) 0.039(3) 0.008(2) 0.020(3) 0.005(2)
C(4) 0.048(3) 0.033(3) 0.034(3) 0.010(2) 0.012(3) 0.004(2)
C(5) 0.049(3) 0.028(2) 0.031(3) 0.008(2) 0.017(2) 0.008(2)
C(6) 0.048(3) 0.028(2) 0.030(3) 0.005(2) 0.020(2) 0.002(2)
C(7) 0.117(6) 0.056(4) 0.089(6) 0.043(4) -0.001(5) -0.022(4)
C(8) 0.192(9) 0.069(5) 0.046(5) 0.060(5) -0.020(5) -0.004(4)
C(9) 0.051(3) 0.035(3) 0.043(3) 0.002(2) 0.016(3) 0.010(2)
C(10) 0.042(3) 0.029(3) 0.053(3) 0.005(2) 0.020(3) -0.001(2)
C(11) 0.046(3) 0.027(2) 0.048(3) 0.002(2) 0.025(2) 0.005(2)
C(12) 0.040(3) 0.028(2) 0.037(3) 0.001(2) 0.014(2) 0.003(2)
C(13) 0.053(3) 0.031(3) 0.040(3) 0.006(2) 0.020(3) 0.007(2)
C(14) 0.037(3) 0.026(2) 0.039(3) 0.005(2) 0.012(2) 0.003(2)
C(15) 0.042(3) 0.024(2) 0.043(3) 0.007(2) 0.014(3) 0.002(2)
C(16) 0.046(3) 0.033(3) 0.035(3) 0.008(2) 0.015(2) 0.005(2)
C(17) 0.088(5) 0.039(3) 0.035(4) 0.011(3) 0.011(3) 0.006(2)
C(18) 0.067(4) 0.036(3) 0.085(4) 0.013(3) 0.045(3) 0.011(3)
C(19) 0.091(5) 0.032(3) 0.095(4) 0.016(3) 0.065(3) 0.013(3)
C(20) 0.111(5) 0.057(4) 0.053(4) -0.026(4) 0.048(3) -0.017(3)
C(21) 0.042(3) 0.029(2) 0.032(3) 0.000(2) 0.015(2) 0.007(2)
C(22) 0.049(3) 0.026(2) 0.041(3) 0.003(2) 0.025(2) 0.005(2)
C(23) 0.037(3) 0.033(2) 0.023(3) 0.003(2) 0.006(2) 0.007(2)
C(24) 0.064(4) 0.033(3) 0.051(3) 0.010(3) 0.026(3) 0.005(2)
C(25) 0.062(4) 0.031(3) 0.053(4) 0.005(2) 0.018(3) 0.012(2)
C(26) 0.040(3) 0.027(2) 0.045(3) 0.000(2) 0.018(2) 0.005(2)
C(27) 0.047(3) 0.026(2) 0.039(3) 0.006(2) 0.018(2) 0.008(2)
C(28) 0.040(3) 0.027(2) 0.033(3) 0.005(2) 0.007(2) 0.006(2)
C(29) 0.061(4) 0.033(3) 0.039(3) 0.005(2) 0.014(3) 0.002(2)
C(30) 0.055(4) 0.035(3) 0.058(4) 0.011(2) 0.023(3) 0.013(2)
C(31) 0.047(3) 0.042(3) 0.022(3) 0.003(2) -0.003(3) 0.012(2)
C(32) 0.040(3) 0.031(3) 0.053(4) -0.001(2) 0.017(3) 0.010(2)
C(33) 0.032(3) 0.037(3) 0.032(3) -0.001(2) 0.004(2) 0.015(2)
C(34) 0.030(3) 0.035(3) 0.027(3) 0.002(2) 0.000(2) 0.008(2)
C(35) 0.038(3) 0.035(3) 0.028(3) -0.005(2) 0.010(2) 0.000(2)
C(36) 0.041(3) 0.048(3) 0.030(3) -0.001(2) 0.006(3) 0.009(2)
C(37) 0.043(3) 0.044(3) 0.041(4) -0.004(2) 0.011(3) 0.011(2)
C(38) 0.024(3) 0.049(3) 0.025(3) -0.003(2) -0.002(2) 0.013(2)
C(39) 0.029(3) 0.044(3) 0.034(3) -0.004(2) 0.006(2) 0.003(2)
C(40) 0.029(3) 0.038(3) 0.040(3) 0.000(2) 0.006(2) 0.004(2)

loop_
_atom_site_label
_atom_site_fract_x
_atom_site_fract_y
_atom_site_fract_z
_atom_site_U_iso_or_equiv
_atom_site_thermal_displace_type
_atom_site_calc_flag
_atom_site_calc_attached_atom
_atom_site_occupancy
_atom_site_refinement_flags
I(1) 0.66614(3) 0.52821(2) 0.51763(3) 0.0400(1) Uani d . 1.00 .
I(2) 0.33722(3) 0.47548(2) -0.01667(3) 0.0405(1) Uani d . 1.00 .
Br(1) 0.49766(5) 0.50154(3) 0.25239(4) 0.0529(2) Uani d . 1.00 .
S(1) 0.6818(1) 0.13512(7) 0.4792(1) 0.0455(4) Uani d . 1.00 .
S(2) 0.8562(1) 0.12770(7) 0.7118(1) 0.0476(4) Uani d . 1.00 .
S(3) 0.7534(1) -0.02781(7) 0.3659(1) 0.0477(4) Uani d . 1.00 .
S(4) 0.9338(1) -0.03042(7) 0.5961(1) 0.0489(4) Uani d . 1.00 .
S(5) 0.6293(1) 0.29156(7) 0.5503(1) 0.0469(4) Uani d . 1.00 .
S(6) 0.8338(1) 0.28003(7) 0.8300(1) 0.0464(4) Uani d . 1.00 .
S(7) 0.7997(1) -0.17382(7) 0.2422(1) 0.0537(4) Uani d . 1.00 .
S(8) 1.0158(1) -0.17786(8) 0.5165(1) 0.0672(5) Uani d . 1.00 .
S(9) 0.8425(1) -0.00934(7) 0.8709(1) 0.0546(5) Uani d . 1.00 .
S(10) 0.8356(1) -0.05559(7) 1.0755(1) 0.0496(4) Uani d . 1.00 .
S(11) 0.7718(1) 0.15357(7) 0.9782(1) 0.0460(4) Uani d . 1.00 .
S(12) 0.7677(1) 0.10834(7) 1.1847(1) 0.0489(4) Uani d . 1.00 .
S(13) 0.9162(1) -0.15136(8) 0.7592(1) 0.0635(5) Uani d . 1.00 .
S(14) 0.9096(1) -0.20608(7) 1.0039(1) 0.0508(4) Uani d . 1.00 .
S(15) 0.7369(1) 0.31040(7) 1.0727(1) 0.0491(4) Uani d . 1.00 .
S(16) 0.7330(1) 0.25376(8) 1.3178(1) 0.0602(5) Uani d . 1.00 .
S(17) 0.4441(1) -0.07759(7) 0.3270(1) 0.0447(4) Uani d . 1.00 .
S(18) 0.6226(1) -0.08520(7) 0.5564(1) 0.0443(4) Uani d . 1.00 .
S(19) 0.4750(1) -0.22627(7) 0.2015(1) 0.0480(4) Uani d . 1.00 .
S(20) 0.6883(1) -0.23807(7) 0.4753(1) 0.0476(4) Uani d . 1.00 .
S(21) 0.5288(1) -0.06001(7) 0.8387(1) 0.0482(4) Uani d . 1.00 .
S(22) 0.5334(1) -0.10468(7) 1.0493(1) 0.0462(4) Uani d . 1.00 .
S(23) 0.5836(1) -0.20375(7) 0.7154(1) 0.0484(4) Uani d . 1.00 .
S(24) 0.5932(1) -0.25848(7) 0.9679(1) 0.0519(4) Uani d . 1.00 .
F(1) 0.8768(2) 0.6251(1) 1.0086(2) 0.0495(9) Uani d . 1.00 .
F(2) 0.9814(2) 0.4073(2) 0.7891(2) 0.0497(9) Uani d . 1.00 .
F(3) 0.0246(2) 0.5982(2) -0.2919(2) 0.0562(10) Uani d . 1.00 .
F(4) 0.1184(2) 0.3731(2) -0.5030(2) 0.0570(10) Uani d . 1.00 .
C(1) 0.8215(4) 0.0170(2) 0.5134(4) 0.037(1) Uani d . 1.00 .
C(2) 0.7901(4) 0.0850(2) 0.5613(4) 0.035(1) Uani d . 1.00 .
C(3) 0.8380(4) -0.1062(2) 0.3763(4) 0.039(1) Uani d . 1.00 .
C(4) 0.9183(4) -0.1084(3) 0.4794(4) 0.041(2) Uani d . 1.00 .
C(5) 0.7097(4) 0.2156(2) 0.5913(4) 0.036(1) Uani d . 1.00 .
C(6) 0.7872(4) 0.2118(2) 0.6973(4) 0.035(1) Uani d . 1.00 .
C(7) 0.8980(6) -0.2439(4) 0.2847(6) 0.112(3) Uani d . 1.00 .
C(8) 0.9660(7) -0.2475(4) 0.3948(6) 0.132(3) Uani d . 1.00 .
C(9) 0.7038(4) 0.3628(3) 0.6695(4) 0.044(2) Uani d . 1.00 .
C(10) 0.7301(4) 0.3502(2) 0.7929(4) 0.043(2) Uani d . 1.00 .
C(11) 0.8205(4) 0.0155(2) 1.0055(4) 0.039(1) Uani d . 1.00 .
C(12) 0.7912(4) 0.0839(2) 1.0520(4) 0.036(1) Uani d . 1.00 .
C(13) 0.8795(4) -0.0992(2) 0.8778(4) 0.041(2) Uani d . 1.00 .
C(14) 0.8792(4) -0.1205(2) 0.9716(4) 0.036(1) Uani d . 1.00 .
C(15) 0.7521(4) 0.2223(2) 1.0955(4) 0.039(1) Uani d . 1.00 .
C(16) 0.7538(4) 0.2017(3) 1.1910(4) 0.040(1) Uani d . 1.00 .
C(17) 0.8979(5) -0.2403(3) 0.7685(4) 0.059(2) Uani d . 1.00 .
C(18) 0.9559(5) -0.2565(3) 0.8872(5) 0.059(2) Uani d . 1.00 .
C(19) 0.6777(5) 0.3558(3) 1.1814(5) 0.065(2) Uani d . 1.00 .
C(20) 0.7360(6) 0.3440(3) 1.3024(5) 0.072(2) Uani d . 1.00 .
C(21) 0.5135(4) -0.0346(2) 0.4746(4) 0.034(1) Uani d . 1.00 .
C(22) 0.5200(4) -0.1596(2) 0.3367(4) 0.037(1) Uani d . 1.00 .
C(23) 0.6000(4) -0.1637(2) 0.4409(4) 0.033(1) Uani d . 1.00 .
C(24) 0.5803(4) -0.2962(3) 0.2335(4) 0.050(2) Uani d . 1.00 .
C(25) 0.6168(5) -0.3104(3) 0.3552(4) 0.050(2) Uani d . 1.00 .
C(26) 0.5129(4) -0.0348(2) 0.9751(4) 0.038(1) Uani d . 1.00 .
C(27) 0.5586(4) -0.1515(2) 0.8404(4) 0.037(1) Uani d . 1.00 .
C(28) 0.5638(4) -0.1721(2) 0.9373(4) 0.036(1) Uani d . 1.00 .
C(29) 0.5743(4) -0.2937(3) 0.7301(4) 0.047(2) Uani d . 1.00 .
C(30) 0.6392(4) -0.3075(3) 0.8495(5) 0.049(2) Uani d . 1.00 .
C(31) 0.7787(4) 0.5349(3) 0.6845(4) 0.041(2) Uani d . 1.00 .
C(32) 0.8455(4) 0.5308(3) 0.7815(5) 0.041(2) Uani d . 1.00 .
C(33) 0.9244(4) 0.5170(3) 0.8926(4) 0.034(1) Uani d . 1.00 .
C(34) 0.9371(4) 0.5630(2) 1.0018(4) 0.034(1) Uani d . 1.00 .
C(35) 0.9908(4) 0.4532(3) 0.8935(4) 0.035(1) Uani d . 1.00 .
C(36) 0.2246(4) 0.4692(3) -0.1846(4) 0.042(2) Uani d . 1.00 .
C(37) 0.1569(4) 0.4735(3) -0.2813(5) 0.044(2) Uani d . 1.00 .
C(38) 0.0772(4) 0.4853(3) -0.3904(4) 0.035(1) Uani d . 1.00 .
C(39) 0.0131(4) 0.5487(3) -0.3937(4) 0.038(2) Uani d . 1.00 .
C(40) 0.0607(4) 0.4365(3) -0.4997(5) 0.039(2) Uani d . 1.00 .
H(1) 0.8584 -0.2878 0.2530 0.1283 Uiso calc . 1.00 .
H(2) 0.9465 -0.2469 0.2417 0.1283 Uiso calc . 1.00 .
H(3) 1.0309 -0.2743 0.3856 0.1555 Uiso calc . 1.00 .
H(4) 0.9300 -0.2777 0.4188 0.1555 Uiso calc . 1.00 .
H(5) 0.7742 0.3669 0.6620 0.0525 Uiso calc . 1.00 .
H(6) 0.6647 0.4081 0.6621 0.0525 Uiso calc . 1.00 .
H(7) 0.6621 0.3368 0.7942 0.0504 Uiso calc . 1.00 .
H(8) 0.7521 0.3945 0.8520 0.0504 Uiso calc . 1.00 .
H(9) 0.8201 -0.2461 0.7474 0.0716 Uiso calc . 1.00 .
H(10) 0.9204 -0.2753 0.7107 0.0716 Uiso calc . 1.00 .
H(11) 1.0331 -0.2465 0.9116 0.0719 Uiso calc . 1.00 .
H(12) 0.9519 -0.3071 0.8808 0.0719 Uiso calc . 1.00 .
H(13) 0.6694 0.4067 1.1847 0.0756 Uiso calc . 1.00 .
H(14) 0.6026 0.3385 1.1542 0.0756 Uiso calc . 1.00 .
H(15) 0.7083 0.3775 1.3565 0.0862 Uiso calc . 1.00 .
H(16) 0.8122 0.3553 1.3240 0.0862 Uiso calc . 1.00 .
H(17) 0.5573 -0.3399 0.1750 0.0580 Uiso calc . 1.00 .
H(18) 0.6461 -0.2816 0.2280 0.0580 Uiso calc . 1.00 .
H(19) 0.6602 -0.3541 0.3583 0.0616 Uiso calc . 1.00 .
H(20) 0.5495 -0.3187 0.3656 0.0616 Uiso calc . 1.00 .
H(21) 0.4976 -0.3008 0.7152 0.0585 Uiso calc . 1.00 .
H(22) 0.5938 -0.3284 0.6709 0.0585 Uiso calc . 1.00 .
H(23) 0.7143 -0.2937 0.8688 0.0598 Uiso calc . 1.00 .
H(24) 0.6421 -0.3582 0.8441 0.0598 Uiso calc . 1.00 .

loop_
_atom_type_symbol
_atom_type_oxidation_number
_atom_type_number_in_cell
_atom_type_scat_dispersion_real
_atom_type_scat_dispersion_imag
_atom_type_scat_source
C 0 80 0.003 0.002
;International Tables for Crystallography
(1992, Vol. C, Tables 4.2.6.8 and 6.1.1.1)
;
S 0 48 0.125 0.123
;International Tables for Crystallography
(1992, Vol. C, Tables 4.2.6.8 and 6.1.1.1)
;
H 0 48 0.000 0.000
;International Tables for Crystallography
(1992, Vol. C, Table 6.1.1.2)
;
F 0 8 0.017 0.010
;International Tables for Crystallography
(1992, Vol. C, Tables 4.2.6.8 and 6.1.1.1)
;
I 0 4 -0.474 1.812
;International Tables for Crystallography
(1992, Vol. C, Tables 4.2.6.8 and 6.1.1.1)
;
Br 0 2 -0.290 2.459
;International Tables for Crystallography
(1992, Vol. C, Tables 4.2.6.8 and 6.1.1.1)
;

loop_
_geom_angle_atom_site_label_1
_geom_angle_atom_site_label_2
_geom_angle_atom_site_label_3
_geom_angle
_geom_angle_site_symmetry_1
_geom_angle_site_symmetry_2
_geom_angle_site_symmetry_3
_geom_angle_publ_flag
C(2) S(1) C(5) 94.9(2) 1_555 1_555 1_555 yes
C(2) S(2) C(6) 94.4(2) 1_555 1_555 1_555 yes
C(1) S(3) C(3) 94.5(2) 1_555 1_555 1_555 yes
C(1) S(4) C(4) 94.9(2) 1_555 1_555 1_555 yes
C(5) S(5) C(9) 101.0(2) 1_555 1_555 1_555 yes
C(6) S(6) C(10) 100.6(2) 1_555 1_555 1_555 yes
C(3) S(7) C(7) 101.0(3) 1_555 1_555 1_555 yes
C(4) S(8) C(8) 102.1(3) 1_555 1_555 1_555 yes
C(11) S(9) C(13) 95.2(2) 1_555 1_555 1_555 yes
C(11) S(10) C(14) 94.9(2) 1_555 1_555 1_555 yes
C(12) S(11) C(15) 94.5(2) 1_555 1_555 1_555 yes
C(12) S(12) C(16) 95.3(2) 1_555 1_555 1_555 yes
C(13) S(13) C(17) 99.9(3) 1_555 1_555 1_555 yes
C(14) S(14) C(18) 102.2(2) 1_555 1_555 1_555 yes
C(15) S(15) C(19) 99.6(2) 1_555 1_555 1_555 yes
C(16) S(16) C(20) 101.8(3) 1_555 1_555 1_555 yes
C(21) S(17) C(22) 94.8(2) 1_555 1_555 1_555 yes
C(21) S(18) C(23) 95.0(2) 1_555 1_555 1_555 yes
C(22) S(19) C(24) 101.2(2) 1_555 1_555 1_555 yes
C(23) S(20) C(25) 101.5(2) 1_555 1_555 1_555 yes
C(26) S(21) C(27) 95.6(2) 1_555 1_555 1_555 yes
C(26) S(22) C(28) 94.6(2) 1_555 1_555 1_555 yes
C(27) S(23) C(29) 100.6(2) 1_555 1_555 1_555 yes
C(28) S(24) C(30) 101.4(2) 1_555 1_555 1_555 yes
S(3) C(1) S(4) 115.5(3) 1_555 1_555 1_555 yes
S(3) C(1) C(2) 122.5(4) 1_555 1_555 1_555 yes
S(4) C(1) C(2) 122.1(4) 1_555 1_555 1_555 yes
S(1) C(2) S(2) 115.1(2) 1_555 1_555 1_555 yes
S(1) C(2) C(1) 123.1(3) 1_555 1_555 1_555 yes
S(2) C(2) C(1) 121.8(4) 1_555 1_555 1_555 yes
S(3) C(3) S(7) 113.0(3) 1_555 1_555 1_555 yes
S(3) C(3) C(4) 118.3(3) 1_555 1_555 1_555 yes
S(7) C(3) C(4) 128.7(4) 1_555 1_555 1_555 yes
S(4) C(4) S(8) 114.4(3) 1_555 1_555 1_555 yes
S(4) C(4) C(3) 116.8(4) 1_555 1_555 1_555 yes
S(8) C(4) C(3) 128.8(4) 1_555 1_555 1_555 yes
S(1) C(5) S(5) 115.2(3) 1_555 1_555 1_555 yes
S(1) C(5) C(6) 117.0(3) 1_555 1_555 1_555 yes
S(5) C(5) C(6) 127.8(3) 1_555 1_555 1_555 yes
S(2) C(6) S(6) 112.9(3) 1_555 1_555 1_555 yes
S(2) C(6) C(5) 117.6(3) 1_555 1_555 1_555 yes
S(6) C(6) C(5) 129.5(4) 1_555 1_555 1_555 yes
S(7) C(7) C(8) 127.3(5) 1_555 1_555 1_555 yes
S(7) C(7) H(1) 106.1(5) 1_555 1_555 1_555 no
S(7) C(7) H(2) 105.4(6) 1_555 1_555 1_555 no
C(8) C(7) H(1) 105.3(8) 1_555 1_555 1_555 no
C(8) C(7) H(2) 104.1(7) 1_555 1_555 1_555 no
H(1) C(7) H(2) 107.3(6) 1_555 1_555 1_555 no
S(8) C(8) C(7) 128.1(6) 1_555 1_555 1_555 yes
S(8) C(8) H(3) 104.8(6) 1_555 1_555 1_555 no
S(8) C(8) H(4) 105.3(6) 1_555 1_555 1_555 no
C(7) C(8) H(3) 105.5(7) 1_555 1_555 1_555 no
C(7) C(8) H(4) 104.7(8) 1_555 1_555 1_555 no
H(3) C(8) H(4) 107.1(7) 1_555 1_555 1_555 no
S(5) C(9) C(10) 113.7(4) 1_555 1_555 1_555 yes
S(5) C(9) H(5) 108.6(4) 1_555 1_555 1_555 no
S(5) C(9) H(6) 110.0(4) 1_555 1_555 1_555 no
C(10) C(9) H(5) 107.4(4) 1_555 1_555 1_555 no
C(10) C(9) H(6) 110.6(4) 1_555 1_555 1_555 no
H(5) C(9) H(6) 106.2(5) 1_555 1_555 1_555 no
S(6) C(10) C(9) 113.8(3) 1_555 1_555 1_555 yes
S(6) C(10) H(7) 109.2(4) 1_555 1_555 1_555 no
S(6) C(10) H(8) 109.9(4) 1_555 1_555 1_555 no
C(9) C(10) H(7) 106.9(4) 1_555 1_555 1_555 no
C(9) C(10) H(8) 109.7(5) 1_555 1_555 1_555 no
H(7) C(10) H(8) 107.1(5) 1_555 1_555 1_555 no
S(9) C(11) S(10) 114.9(3) 1_555 1_555 1_555 yes
S(9) C(11) C(12) 123.3(4) 1_555 1_555 1_555 yes
S(10) C(11) C(12) 121.9(4) 1_555 1_555 1_555 yes
S(11) C(12) S(12) 115.5(2) 1_555 1_555 1_555 yes
S(11) C(12) C(11) 121.2(4) 1_555 1_555 1_555 yes
S(12) C(12) C(11) 123.3(4) 1_555 1_555 1_555 yes
S(9) C(13) S(13) 114.6(3) 1_555 1_555 1_555 yes
S(9) C(13) C(14) 117.9(4) 1_555 1_555 1_555 yes
S(13) C(13) C(14) 127.5(4) 1_555 1_555 1_555 yes
S(10) C(14) S(14) 113.7(3) 1_555 1_555 1_555 yes
S(10) C(14) C(13) 116.8(3) 1_555 1_555 1_555 yes
S(14) C(14) C(13) 129.4(4) 1_555 1_555 1_555 yes
S(11) C(15) S(15) 114.7(3) 1_555 1_555 1_555 yes
S(11) C(15) C(16) 117.1(3) 1_555 1_555 1_555 yes
S(15) C(15) C(16) 128.2(4) 1_555 1_555 1_555 yes
S(12) C(16) S(16) 113.7(3) 1_555 1_555 1_555 yes
S(12) C(16) C(15) 117.0(3) 1_555 1_555 1_555 yes
S(16) C(16) C(15) 129.1(4) 1_555 1_555 1_555 yes
S(13) C(17) C(18) 115.3(4) 1_555 1_555 1_555 yes
S(13) C(17) H(9) 108.3(4) 1_555 1_555 1_555 no
S(13) C(17) H(10) 109.0(5) 1_555 1_555 1_555 no
C(18) C(17) H(9) 107.1(5) 1_555 1_555 1_555 no
C(18) C(17) H(10) 109.3(5) 1_555 1_555 1_555 no
H(9) C(17) H(10) 107.4(5) 1_555 1_555 1_555 no
S(14) C(18) C(17) 116.4(4) 1_555 1_555 1_555 yes
S(14) C(18) H(11) 107.8(4) 1_555 1_555 1_555 no
S(14) C(18) H(12) 108.6(4) 1_555 1_555 1_555 no
C(17) C(18) H(11) 107.2(5) 1_555 1_555 1_555 no
C(17) C(18) H(12) 109.4(5) 1_555 1_555 1_555 no
H(11) C(18) H(12) 107.0(5) 1_555 1_555 1_555 no
S(15) C(19) C(20) 115.9(4) 1_555 1_555 1_555 yes
S(15) C(19) H(13) 110.0(4) 1_555 1_555 1_555 no
S(15) C(19) H(14) 108.5(4) 1_555 1_555 1_555 no
C(20) C(19) H(13) 109.7(5) 1_555 1_555 1_555 no
C(20) C(19) H(14) 106.5(5) 1_555 1_555 1_555 no
H(13) C(19) H(14) 105.8(5) 1_555 1_555 1_555 no
S(16) C(20) C(19) 115.6(4) 1_555 1_555 1_555 yes
S(16) C(20) H(15) 109.7(5) 1_555 1_555 1_555 no
S(16) C(20) H(16) 108.4(5) 1_555 1_555 1_555 no
C(19) C(20) H(15) 109.5(6) 1_555 1_555 1_555 no
C(19) C(20) H(16) 105.6(5) 1_555 1_555 1_555 no
H(15) C(20) H(16) 107.7(5) 1_555 1_555 1_555 no
S(17) C(21) S(18) 115.3(2) 1_555 1_555 1_555 yes
S(17) C(21) C(21) 123.1(5) 1_555 1_555 2_656 yes
S(18) C(21) C(21) 121.5(5) 1_555 1_555 2_656 yes
S(17) C(22) S(19) 112.5(3) 1_555 1_555 1_555 yes
S(17) C(22) C(23) 117.9(3) 1_555 1_555 1_555 yes
S(19) C(22) C(23) 129.6(4) 1_555 1_555 1_555 yes
S(18) C(23) S(20) 115.7(2) 1_555 1_555 1_555 yes
S(18) C(23) C(22) 116.8(3) 1_555 1_555 1_555 yes
S(20) C(23) C(22) 127.5(3) 1_555 1_555 1_555 yes
S(19) C(24) C(25) 116.0(4) 1_555 1_555 1_555 yes
S(19) C(24) H(17) 109.9(4) 1_555 1_555 1_555 no
S(19) C(24) H(18) 108.3(4) 1_555 1_555 1_555 no
C(25) C(24) H(17) 109.4(5) 1_555 1_555 1_555 no
C(25) C(24) H(18) 105.5(5) 1_555 1_555 1_555 no
H(17) C(24) H(18) 107.4(5) 1_555 1_555 1_555 no
S(20) C(25) C(24) 114.9(4) 1_555 1_555 1_555 yes
S(20) C(25) H(19) 110.4(4) 1_555 1_555 1_555 no
S(20) C(25) H(20) 108.5(4) 1_555 1_555 1_555 no
C(24) C(25) H(19) 109.9(5) 1_555 1_555 1_555 no
C(24) C(25) H(20) 106.0(5) 1_555 1_555 1_555 no
H(19) C(25) H(20) 106.7(5) 1_555 1_555 1_555 no
S(21) C(26) S(22) 115.4(2) 1_555 1_555 1_555 yes
S(21) C(26) C(26) 123.6(5) 1_555 1_555 2_657 yes
S(22) C(26) C(26) 121.0(5) 1_555 1_555 2_657 yes
S(21) C(27) S(23) 114.1(3) 1_555 1_555 1_555 yes
S(21) C(27) C(28) 117.5(3) 1_555 1_555 1_555 yes
S(23) C(27) C(28) 128.4(4) 1_555 1_555 1_555 yes
S(22) C(28) S(24) 114.3(3) 1_555 1_555 1_555 yes
S(22) C(28) C(27) 116.8(3) 1_555 1_555 1_555 yes
S(24) C(28) C(27) 128.9(4) 1_555 1_555 1_555 yes
S(23) C(29) C(30) 115.1(4) 1_555 1_555 1_555 yes
S(23) C(29) H(21) 108.0(4) 1_555 1_555 1_555 no
S(23) C(29) H(22) 109.6(4) 1_555 1_555 1_555 no
C(30) C(29) H(21) 106.1(5) 1_555 1_555 1_555 no
C(30) C(29) H(22) 110.1(5) 1_555 1_555 1_555 no
H(21) C(29) H(22) 107.6(5) 1_555 1_555 1_555 no
S(24) C(30) C(29) 115.7(4) 1_555 1_555 1_555 yes
S(24) C(30) H(23) 108.8(4) 1_555 1_555 1_555 no
S(24) C(30) H(24) 110.2(4) 1_555 1_555 1_555 no
C(29) C(30) H(23) 105.9(5) 1_555 1_555 1_555 no
C(29) C(30) H(24) 108.9(4) 1_555 1_555 1_555 no
H(23) C(30) H(24) 106.9(5) 1_555 1_555 1_555 no
I(1) C(31) C(32) 172.8(4) 1_555 1_555 1_555 yes
C(31) C(32) C(33) 173.4(5) 1_555 1_555 1_555 yes
C(32) C(33) C(34) 123.0(4) 1_555 1_555 1_555 yes
C(32) C(33) C(35) 120.4(4) 1_555 1_555 1_555 yes
C(34) C(33) C(35) 116.6(4) 1_555 1_555 1_555 yes
F(1) C(34) C(33) 120.3(4) 1_555 1_555 1_555 yes
F(1) C(34) C(35) 118.0(4) 1_555 1_555 2_767 yes
C(33) C(34) C(35) 121.6(4) 1_555 1_555 2_767 yes
F(2) C(35) C(33) 118.4(4) 1_555 1_555 1_555 yes
F(2) C(35) C(34) 119.8(4) 1_555 1_555 2_767 yes
C(33) C(35) C(34) 121.7(4) 1_555 1_555 2_767 yes
I(2) C(36) C(37) 173.1(4) 1_555 1_555 1_555 yes
C(36) C(37) C(38) 174.7(5) 1_555 1_555 1_555 yes
C(37) C(38) C(39) 120.8(5) 1_555 1_555 1_555 yes
C(37) C(38) C(40) 123.0(5) 1_555 1_555 1_555 yes
C(39) C(38) C(40) 116.2(4) 1_555 1_555 1_555 yes
F(3) C(39) C(38) 119.5(4) 1_555 1_555 1_555 yes
F(3) C(39) C(40) 118.7(4) 1_555 1_555 2_564 yes
C(38) C(39) C(40) 121.8(4) 1_555 1_555 2_564 yes
F(4) C(40) C(38) 119.4(4) 1_555 1_555 1_555 yes
F(4) C(40) C(39) 118.6(4) 1_555 1_555 2_564 yes
C(38) C(40) C(39) 122.0(4) 1_555 1_555 2_564 yes

loop_
_geom_bond_atom_site_label_1
_geom_bond_atom_site_label_2
_geom_bond_distance
_geom_bond_site_symmetry_1
_geom_bond_site_symmetry_2
_geom_bond_publ_flag
I(1) C(31) 2.015(5) 1_555 1_555 yes
I(2) C(36) 2.026(5) 1_555 1_555 yes
S(1) C(2) 1.741(5) 1_555 1_555 yes
S(1) C(5) 1.754(4) 1_555 1_555 yes
S(2) C(2) 1.748(4) 1_555 1_555 yes
S(2) C(6) 1.757(4) 1_555 1_555 yes
S(3) C(1) 1.736(5) 1_555 1_555 yes
S(3) C(3) 1.750(5) 1_555 1_555 yes
S(4) C(1) 1.740(5) 1_555 1_555 yes
S(4) C(4) 1.758(4) 1_555 1_555 yes
S(5) C(5) 1.749(4) 1_555 1_555 yes
S(5) C(9) 1.784(5) 1_555 1_555 yes
S(6) C(6) 1.762(4) 1_555 1_555 yes
S(6) C(10) 1.799(5) 1_555 1_555 yes
S(7) C(3) 1.760(4) 1_555 1_555 yes
S(7) C(7) 1.772(6) 1_555 1_555 yes
S(8) C(4) 1.745(5) 1_555 1_555 yes
S(8) C(8) 1.702(7) 1_555 1_555 yes
S(9) C(11) 1.745(5) 1_555 1_555 yes
S(9) C(13) 1.740(5) 1_555 1_555 yes
S(10) C(11) 1.751(5) 1_555 1_555 yes
S(10) C(14) 1.759(4) 1_555 1_555 yes
S(11) C(12) 1.750(5) 1_555 1_555 yes
S(11) C(15) 1.768(4) 1_555 1_555 yes
S(12) C(12) 1.732(5) 1_555 1_555 yes
S(12) C(16) 1.754(5) 1_555 1_555 yes
S(13) C(13) 1.752(5) 1_555 1_555 yes
S(13) C(17) 1.789(6) 1_555 1_555 yes
S(14) C(14) 1.748(5) 1_555 1_555 yes
S(14) C(18) 1.792(5) 1_555 1_555 yes
S(15) C(15) 1.755(5) 1_555 1_555 yes
S(15) C(19) 1.794(6) 1_555 1_555 yes
S(16) C(16) 1.732(5) 1_555 1_555 yes
S(16) C(20) 1.793(6) 1_555 1_555 yes
S(17) C(21) 1.730(4) 1_555 1_555 yes
S(17) C(22) 1.753(4) 1_555 1_555 yes
S(18) C(21) 1.749(5) 1_555 1_555 yes
S(18) C(23) 1.750(4) 1_555 1_555 yes
S(19) C(22) 1.764(4) 1_555 1_555 yes
S(19) C(24) 1.799(5) 1_555 1_555 yes
S(20) C(23) 1.750(4) 1_555 1_555 yes
S(20) C(25) 1.788(5) 1_555 1_555 yes
S(21) C(26) 1.728(5) 1_555 1_555 yes
S(21) C(27) 1.747(4) 1_555 1_555 yes
S(22) C(26) 1.755(5) 1_555 1_555 yes
S(22) C(28) 1.768(4) 1_555 1_555 yes
S(23) C(27) 1.740(4) 1_555 1_555 yes
S(23) C(29) 1.801(5) 1_555 1_555 yes
S(24) C(28) 1.753(5) 1_555 1_555 yes
S(24) C(30) 1.801(5) 1_555 1_555 yes
F(1) C(34) 1.341(5) 1_555 1_555 yes
F(2) C(35) 1.335(5) 1_555 1_555 yes
F(3) C(39) 1.337(5) 1_555 1_555 yes
F(4) C(40) 1.344(5) 1_555 1_555 yes
C(1) C(2) 1.365(6) 1_555 1_555 yes
C(3) C(4) 1.317(6) 1_555 1_555 yes
C(5) C(6) 1.333(6) 1_555 1_555 yes
C(7) C(8) 1.331(8) 1_555 1_555 yes
C(9) C(10) 1.517(7) 1_555 1_555 yes
C(11) C(12) 1.357(6) 1_555 1_555 yes
C(13) C(14) 1.336(6) 1_555 1_555 yes
C(15) C(16) 1.341(6) 1_555 1_555 yes
C(17) C(18) 1.473(7) 1_555 1_555 yes
C(19) C(20) 1.467(8) 1_555 1_555 yes
C(21) C(21) 1.375(8) 1_555 2_656 yes
C(22) C(23) 1.332(6) 1_555 1_555 yes
C(24) C(25) 1.491(7) 1_555 1_555 yes
C(26) C(26) 1.372(8) 1_555 2_657 yes
C(27) C(28) 1.340(6) 1_555 1_555 yes
C(29) C(30) 1.475(7) 1_555 1_555 yes
C(31) C(32) 1.204(6) 1_555 1_555 yes
C(32) C(33) 1.439(7) 1_555 1_555 yes
C(33) C(34) 1.374(6) 1_555 1_555 yes
C(33) C(35) 1.405(6) 1_555 1_555 yes
C(34) C(35) 1.370(6) 1_555 2_767 yes
C(36) C(37) 1.206(6) 1_555 1_555 yes
C(37) C(38) 1.412(6) 1_555 1_555 yes
C(38) C(39) 1.384(6) 1_555 1_555 yes
C(38) C(40) 1.390(6) 1_555 1_555 yes
C(39) C(40) 1.384(6) 1_555 2_564 yes

loop_
_geom_contact_atom_site_label_1
_geom_contact_atom_site_label_2
_geom_contact_distance
_geom_contact_site_symmetry_1
_geom_contact_site_symmetry_2
_geom_contact_publ_flag
I(1) Br(1) 3.1364(6) 1_555 1_555 ?
I(2) Br(1) 3.1407(6) 1_555 1_555 ?
Br(1) C(19) 3.575(5) 1_555 1_554 ?
S(4) S(13) 3.538(2) 1_555 1_555 ?
S(5) C(29) 3.491(5) 1_555 2_656 ?
S(5) S(16) 3.536(2) 1_555 1_554 ?
S(5) S(23) 3.573(2) 1_555 2_656 ?
S(6) S(14) 3.546(2) 1_555 2_757 ?
S(6) F(2) 3.556(3) 1_555 1_555 ?
S(7) S(24) 3.571(2) 1_555 1_554 ?
S(8) S(16) 3.514(2) 1_555 2_757 ?
S(11) S(19) 3.511(2) 1_555 2_656 ?
S(14) F(1) 3.332(3) 1_555 1_545 ?
S(15) F(3) 3.560(3) 1_555 2_666 ?
S(15) S(19) 3.599(2) 1_555 2_656 ?
S(18) S(23) 3.576(2) 1_555 1_555 ?
S(20) F(4) 3.368(3) 1_555 2_655 ?
F(1) C(30) 3.297(6) 1_555 1_565 ?
F(1) C(18) 3.486(7) 1_555 1_565 ?
F(2) C(37) 3.263(6) 1_555 1_656 ?
F(2) C(7) 3.386(7) 1_555 2_756 ?
F(2) C(36) 3.429(6) 1_555 1_656 ?
F(2) C(8) 3.475(7) 1_555 2_756 ?
F(2) C(9) 3.502(6) 1_555 1_555 ?
F(3) C(32) 3.341(6) 1_555 1_454 ?
F(3) C(18) 3.342(6) 1_555 1_464 ?
F(3) C(17) 3.360(6) 1_555 1_464 ?
F(3) C(31) 3.486(6) 1_555 1_454 ?
F(3) C(20) 3.537(7) 1_555 2_666 ?
F(4) C(25) 3.478(6) 1_555 2_655 ?
F(4) C(8) 3.52(1) 1_555 2_655 ?
F(4) C(17) 3.553(6) 1_555 2_655 ?
C(9) C(31) 3.499(7) 1_555 1_555 ?
